data_7226933
loop_
_publ_author_name
'Chen, Dianpeng'
'Xing, Gangdong'
'Yao, Jinzhong'
'Zhou, Hongwei'

_publ_section_title
;
 Construction of Highly Functionalized Naphthalenes Using in situ
 Ene&#x2212;Allene Strategy
;
_journal_name_full 'RSC Adv.'
_journal_paper_doi 10.1039/C6RA21889J
_journal_year 2016
_chemical_formula_moiety 'C27 H24 N4 O5 S'
_chemical_formula_sum 'C27 H24 N4 O5 S'
_chemical_formula_weight 516.56
_chemical_name_systematic
;
 ? 
;
_space_group_crystal_system monoclinic
_space_group_IT_number 14
_space_group_name_Hall '-P 2yn'
_space_group_name_H-M_alt 'P 1 21/n 1'
_symmetry_space_group_name_Hall '-P 2yn'
_symmetry_space_group_name_H-M 'P 1 21/n 1'
_atom_sites_solution_hydrogens geom
_atom_sites_solution_primary direct
_atom_sites_solution_secondary difmap
_audit_creation_date 2016-01-25
_audit_creation_method
;
Olex2 1.2
(compiled 2014.03.20 svn.r2914 for OlexSys, GUI svn.r4816)
;
_audit_update_record
;
2016-07-11 deposited with the CCDC.
2016-10-25 downloaded from the CCDC.
;
_cell_angle_alpha 90.00
_cell_angle_beta 100.495(12)
_cell_angle_gamma 90.00
_cell_formula_units_Z 4
_cell_length_a 11.3897(16)
_cell_length_b 8.3907(12)
_cell_length_c 26.863(3)
_cell_measurement_reflns_used 1954
_cell_measurement_temperature 293(2)
_cell_measurement_theta_max 29.6196
_cell_measurement_theta_min 3.0412
_cell_volume 2524.3(6)
_computing_cell_refinement
;
CrysAlisPro, Agilent Technologies,
Version 1.171.35.11 (release 16-05-2011 CrysAlis171 .NET)
(compiled May 16 2011,17:55:39)
;
_computing_data_collection
;
CrysAlisPro, Agilent Technologies,
Version 1.171.35.11 (release 16-05-2011 CrysAlis171 .NET)
(compiled May 16 2011,17:55:39)
;
_computing_data_reduction
;
CrysAlisPro, Agilent Technologies,
Version 1.171.35.11 (release 16-05-2011 CrysAlis171 .NET)
(compiled May 16 2011,17:55:39)
;
_computing_molecular_graphics 'Olex2 (Dolomanov et al., 2009)'
_computing_publication_material 'Olex2 (Dolomanov et al., 2009)'
_computing_structure_refinement 'ShelXL (Sheldrick, 2008)'
_computing_structure_solution 'ShelXS (Sheldrick, 2008)'
_diffrn_ambient_temperature 293.15
_diffrn_detector_area_resol_mean 10.3592
_diffrn_measured_fraction_theta_full 0.991
_diffrn_measured_fraction_theta_max 0.991
_diffrn_measurement_device_type 'Xcalibur, Atlas, Gemini ultra'
_diffrn_measurement_method '\w scans'
_diffrn_orient_matrix_UB_11 -0.0001085000
_diffrn_orient_matrix_UB_12 -0.0041715000
_diffrn_orient_matrix_UB_13 0.0264079000
_diffrn_orient_matrix_UB_21 0.0598100000
_diffrn_orient_matrix_UB_22 0.0274738000
_diffrn_orient_matrix_UB_23 0.0050640000
_diffrn_orient_matrix_UB_31 -0.0206052000
_diffrn_orient_matrix_UB_32 0.0797905000
_diffrn_orient_matrix_UB_33 -0.0003482000
_diffrn_radiation_monochromator graphite
_diffrn_radiation_type MoK\a
_diffrn_radiation_wavelength 0.71073
_diffrn_reflns_av_R_equivalents 0.0360
_diffrn_reflns_av_unetI/netI 0.0483
_diffrn_reflns_limit_h_max 13
_diffrn_reflns_limit_h_min -13
_diffrn_reflns_limit_k_max 7
_diffrn_reflns_limit_k_min -10
_diffrn_reflns_limit_l_max 23
_diffrn_reflns_limit_l_min -32
_diffrn_reflns_number 9718
_diffrn_reflns_theta_full 25.35
_diffrn_reflns_theta_max 25.35
_diffrn_reflns_theta_min 3.05
_diffrn_source 'Enhance (Mo) X-ray Source'
_exptl_absorpt_coefficient_mu 0.174
_exptl_absorpt_correction_T_max 1.00000
_exptl_absorpt_correction_T_min 0.95470
_exptl_absorpt_correction_type multi-scan
_exptl_absorpt_process_details
;
CrysAlisPro, Agilent Technologies,
Version 1.171.35.11 (release 16-05-2011 CrysAlis171 .NET)
(compiled May 16 2011,17:55:39)
Empirical absorption correction using spherical harmonics,
 implemented in SCALE3 ABSPACK scaling algorithm.
;
_exptl_crystal_colour yellow
_exptl_crystal_colour_primary yellow
_exptl_crystal_density_diffrn 1.359
_exptl_crystal_density_method 'not measured'
_exptl_crystal_description needle
_exptl_crystal_F_000 1080
_exptl_crystal_size_max 0.2
_exptl_crystal_size_mid 0.16
_exptl_crystal_size_min 0.12
_refine_diff_density_max 0.171
_refine_diff_density_min -0.223
_refine_diff_density_rms 0.034
_refine_ls_extinction_method none
_refine_ls_goodness_of_fit_ref 1.012
_refine_ls_hydrogen_treatment constr
_refine_ls_matrix_type full
_refine_ls_number_parameters 337
_refine_ls_number_reflns 4578
_refine_ls_number_restraints 0
_refine_ls_restrained_S_all 1.012
_refine_ls_R_factor_all 0.0875
_refine_ls_R_factor_gt 0.0467
_refine_ls_shift/su_max 0.001
_refine_ls_shift/su_mean 0.000
_refine_ls_structure_factor_coef Fsqd
_refine_ls_weighting_details 'calc w=1/[\s^2^(Fo^2^)+(0.0460P)^2^+0.1944P] where P=(Fo^2^+2Fc^2^)/3'
_refine_ls_weighting_scheme calc
_refine_ls_wR_factor_gt 0.1007
_refine_ls_wR_factor_ref 0.1208
_reflns_number_gt 2882
_reflns_number_total 4578
_reflns_threshold_expression >2sigma(I)
_cod_data_source_file c6ra21889j2.cif
_cod_data_source_block 160122_zhw_0122
_cod_database_code 7226933
_chemical_oxdiff_formula 'c10 h10 o8 n2 S1'
_reflns_odcompleteness_completeness 98.72
_reflns_odcompleteness_iscentric 1
_reflns_odcompleteness_theta 26.32
_olex2_refinement_description
;
1. Fixed Uiso
 At 1.2 times of:
  All C(H) groups, All C(H,H) groups, All N(H) groups
 At 1.5 times of:
  All C(H,H,H) groups
2.a Secondary CH2 refined with riding coordinates:
 C11(H11A,H11B)
2.b Aromatic/amide H refined with riding coordinates:
 N2(H2), C1(H1), C2(H2A), C4(H4), C8(H8), C14(H14), C15(H15), C16(H16),
 C17(H17), C18(H18), C24(H24), C26(H26), C27(H27)
2.c Idealised Me refined as rotating group:
 C19(H19A,H19B,H19C), C20(H20A,H20B,H20C), C21(H21A,H21B,H21C)
;

loop_
_space_group_symop_id
_space_group_symop_operation_xyz
1 'x, y, z'
2 '-x+1/2, y+1/2, -z+1/2'
3 '-x, -y, -z'
4 'x-1/2, -y-1/2, z-1/2'

loop_
_atom_site_label
_atom_site_type_symbol
_atom_site_fract_x
_atom_site_fract_y
_atom_site_fract_z
_atom_site_U_iso_or_equiv
_atom_site_adp_type
_atom_site_occupancy
_atom_site_calc_flag
_atom_site_refinement_flags_posn
S1 S 0.68778(7) 0.04487(9) 1.02512(2) 0.0738(3) Uani 1 d .
O1 O 0.48372(15) 0.3380(2) 0.86228(6) 0.0642(5) Uani 1 d .
O2 O 0.42332(17) -0.1804(2) 0.64338(8) 0.0824(6) Uani 1 d .
O3 O 0.41008(17) -0.2436(2) 0.56506(7) 0.0851(6) Uani 1 d .
O4 O 0.6892(2) -0.0743(3) 0.46589(7) 0.1006(8) Uani 1 d .
O5 O 0.8420(3) 0.0643(3) 0.49982(8) 0.1107(8) Uani 1 d .
N1 N 0.64274(16) 0.1120(2) 0.72448(6) 0.0484(5) Uani 1 d .
N2 N 0.59082(16) 0.0073(2) 0.68724(6) 0.0509(5) Uani 1 d .
H2 H 0.5363 -0.0575 0.6930 0.061 Uiso 1 calc R
N3 N 0.45973(19) -0.1733(2) 0.60285(9) 0.0624(6) Uani 1 d .
N4 N 0.7483(3) -0.0022(3) 0.50160(9) 0.0818(8) Uani 1 d .
C1 C 0.8585(2) -0.0459(3) 0.95596(10) 0.0613(7) Uani 1 d .
H1 H 0.8659 -0.0760 0.9897 0.074 Uiso 1 calc R
C2 C 0.9426(2) -0.0925(3) 0.92931(11) 0.0689(7) Uani 1 d .
H2A H 1.0068 -0.1533 0.9453 0.083 Uiso 1 calc R
C3 C 0.9355(2) -0.0515(3) 0.87829(10) 0.0614(7) Uani 1 d .
C4 C 0.8396(2) 0.0366(3) 0.85544(9) 0.0552(6) Uani 1 d .
H4 H 0.8329 0.0615 0.8213 0.066 Uiso 1 calc R
C5 C 0.7498(2) 0.0914(3) 0.88165(8) 0.0469(5) Uani 1 d .
C6 C 0.7600(2) 0.0472(3) 0.93358(8) 0.0490(6) Uani 1 d .
C7 C 0.6721(2) 0.1041(3) 0.96100(8) 0.0514(6) Uani 1 d .
C8 C 0.5810(2) 0.1975(3) 0.93757(8) 0.0533(6) Uani 1 d .
H8 H 0.5237 0.2331 0.9556 0.064 Uiso 1 calc R
C9 C 0.5724(2) 0.2411(3) 0.88621(8) 0.0488(6) Uani 1 d .
C10 C 0.6543(2) 0.1895(3) 0.85790(7) 0.0449(5) Uani 1 d .
C11 C 0.6428(2) 0.2398(3) 0.80317(7) 0.0498(6) Uani 1 d .
H11A H 0.5883 0.3294 0.7971 0.060 Uiso 1 calc R
H11B H 0.7202 0.2763 0.7976 0.060 Uiso 1 calc R
C12 C 0.59926(18) 0.1117(3) 0.76529(7) 0.0440(5) Uani 1 d .
C13 C 0.50602(19) 0.0002(3) 0.77622(8) 0.0480(6) Uani 1 d .
C14 C 0.3966(2) 0.0537(4) 0.78294(10) 0.0743(8) Uani 1 d .
H14 H 0.3789 0.1618 0.7797 0.089 Uiso 1 calc R
C15 C 0.3118(3) -0.0514(6) 0.79444(13) 0.1052(12) Uani 1 d .
H15 H 0.2369 -0.0139 0.7980 0.126 Uiso 1 calc R
C16 C 0.3375(4) -0.2083(6) 0.80053(13) 0.1084(13) Uani 1 d .
H16 H 0.2808 -0.2783 0.8089 0.130 Uiso 1 calc R
C17 C 0.4463(4) -0.2638(4) 0.79441(13) 0.1009(11) Uani 1 d .
H17 H 0.4642 -0.3716 0.7989 0.121 Uiso 1 calc R
C18 C 0.5299(3) -0.1602(3) 0.78157(10) 0.0730(8) Uani 1 d .
H18 H 0.6033 -0.1992 0.7765 0.088 Uiso 1 calc R
C19 C 1.0336(2) -0.1000(4) 0.85047(12) 0.0844(9) Uani 1 d .
H19A H 1.0079 -0.0824 0.8148 0.127 Uiso 1 calc GR
H19B H 1.0516 -0.2109 0.8565 0.127 Uiso 1 calc GR
H19C H 1.1038 -0.0377 0.8624 0.127 Uiso 1 calc GR
C20 C 0.5841(3) 0.1679(3) 1.04998(9) 0.0819(9) Uani 1 d .
H20A H 0.5046 0.1467 1.0321 0.123 Uiso 1 calc GR
H20B H 0.6032 0.2779 1.0459 0.123 Uiso 1 calc GR
H20C H 0.5886 0.1450 1.0853 0.123 Uiso 1 calc GR
C21 C 0.3841(3) 0.3694(5) 0.88516(12) 0.1073(12) Uani 1 d .
H21A H 0.3266 0.4309 0.8624 0.161 Uiso 1 calc GR
H21B H 0.4093 0.4281 0.9159 0.161 Uiso 1 calc GR
H21C H 0.3486 0.2706 0.8927 0.161 Uiso 1 calc GR
C22 C 0.62597(19) 0.0068(2) 0.64152(8) 0.0451(5) Uani 1 d .
C23 C 0.5659(2) -0.0806(3) 0.59985(8) 0.0499(6) Uani 1 d .
C24 C 0.6057(2) -0.0819(3) 0.55416(8) 0.0588(7) Uani 1 d .
H24 H 0.5651 -0.1404 0.5270 0.071 Uiso 1 calc R
C25 C 0.7046(3) 0.0031(3) 0.54943(9) 0.0603(7) Uani 1 d .
C26 C 0.7660(2) 0.0915(3) 0.58911(9) 0.0609(7) Uani 1 d .
H26 H 0.8336 0.1488 0.5852 0.073 Uiso 1 calc R
C27 C 0.7266(2) 0.0944(3) 0.63418(8) 0.0548(6) Uani 1 d .
H27 H 0.7673 0.1558 0.6606 0.066 Uiso 1 calc R

loop_
_atom_site_aniso_label
_atom_site_aniso_U_11
_atom_site_aniso_U_22
_atom_site_aniso_U_33
_atom_site_aniso_U_23
_atom_site_aniso_U_13
_atom_site_aniso_U_12
S1 0.0917(5) 0.0911(5) 0.0376(4) 0.0112(3) 0.0094(3) -0.0189(4)
O1 0.0721(11) 0.0780(12) 0.0467(10) 0.0080(8) 0.0220(9) 0.0130(9)
O2 0.0748(13) 0.1043(16) 0.0698(13) -0.0212(11) 0.0173(11) -0.0216(11)
O3 0.0988(15) 0.0743(13) 0.0700(12) -0.0258(10) -0.0171(11) 0.0018(11)
O4 0.157(2) 0.1071(17) 0.0405(11) -0.0004(11) 0.0235(13) 0.0541(15)
O5 0.144(2) 0.129(2) 0.0757(16) 0.0186(13) 0.0661(16) 0.0207(17)
N1 0.0541(11) 0.0579(11) 0.0332(10) -0.0063(8) 0.0076(9) -0.0005(9)
N2 0.0547(11) 0.0625(12) 0.0369(10) -0.0075(9) 0.0121(9) -0.0051(9)
N3 0.0664(14) 0.0584(13) 0.0563(14) -0.0113(11) -0.0047(12) 0.0100(11)
N4 0.119(2) 0.0849(18) 0.0478(15) 0.0143(13) 0.0331(16) 0.0457(17)
C1 0.0662(17) 0.0619(16) 0.0496(15) 0.0033(12) -0.0059(14) -0.0117(13)
C2 0.0611(17) 0.0660(17) 0.0730(19) -0.0030(14) -0.0049(15) -0.0062(14)
C3 0.0529(15) 0.0615(16) 0.0682(18) -0.0132(13) 0.0065(13) -0.0123(13)
C4 0.0559(15) 0.0636(15) 0.0468(14) -0.0082(11) 0.0107(12) -0.0141(13)
C5 0.0518(13) 0.0476(13) 0.0414(12) -0.0076(10) 0.0090(11) -0.0170(11)
C6 0.0551(14) 0.0522(14) 0.0378(12) -0.0038(10) 0.0037(11) -0.0197(12)
C7 0.0624(15) 0.0570(14) 0.0340(12) 0.0011(11) 0.0063(11) -0.0236(13)
C8 0.0630(15) 0.0631(15) 0.0381(13) -0.0034(11) 0.0204(12) -0.0159(13)
C9 0.0599(14) 0.0508(13) 0.0364(12) 0.0001(10) 0.0103(11) -0.0091(12)
C10 0.0545(14) 0.0501(13) 0.0319(11) -0.0041(10) 0.0122(11) -0.0123(11)
C11 0.0609(14) 0.0544(14) 0.0361(12) 0.0002(10) 0.0141(11) -0.0038(11)
C12 0.0470(12) 0.0545(13) 0.0308(11) 0.0011(10) 0.0080(10) 0.0040(11)
C13 0.0484(13) 0.0616(15) 0.0337(12) -0.0015(10) 0.0065(10) -0.0026(12)
C14 0.0570(16) 0.094(2) 0.0746(19) -0.0060(15) 0.0183(14) -0.0052(16)
C15 0.0602(19) 0.158(4) 0.102(3) -0.003(3) 0.0271(18) -0.026(2)
C16 0.099(3) 0.142(4) 0.084(2) 0.010(2) 0.016(2) -0.060(3)
C17 0.122(3) 0.085(2) 0.094(2) 0.0214(18) 0.017(2) -0.032(2)
C18 0.0738(18) 0.075(2) 0.0703(18) 0.0148(15) 0.0133(15) -0.0042(16)
C19 0.0607(17) 0.096(2) 0.097(2) -0.0227(18) 0.0171(16) -0.0008(16)
C20 0.112(2) 0.096(2) 0.0420(14) -0.0016(14) 0.0269(15) -0.0318(18)
C21 0.107(2) 0.136(3) 0.094(2) 0.037(2) 0.058(2) 0.051(2)
C22 0.0512(13) 0.0490(13) 0.0348(12) -0.0013(10) 0.0075(10) 0.0140(11)
C23 0.0571(14) 0.0519(14) 0.0387(13) -0.0045(10) 0.0035(11) 0.0152(12)
C24 0.0803(18) 0.0574(15) 0.0359(13) -0.0059(11) 0.0028(13) 0.0301(14)
C25 0.0827(19) 0.0656(17) 0.0360(14) 0.0072(12) 0.0195(13) 0.0323(15)
C26 0.0667(16) 0.0689(16) 0.0514(15) 0.0098(13) 0.0221(13) 0.0158(13)
C27 0.0593(15) 0.0632(15) 0.0431(13) -0.0030(11) 0.0128(12) 0.0067(12)

loop_
_atom_type_symbol
_atom_type_description
_atom_type_scat_dispersion_real
_atom_type_scat_dispersion_imag
_atom_type_scat_source
C C 0.0033 0.0016 'International Tables Vol C Tables 4.2.6.8 and 6.1.1.4'
H H 0.0000 0.0000 'International Tables Vol C Tables 4.2.6.8 and 6.1.1.4'
N N 0.0061 0.0033 'International Tables Vol C Tables 4.2.6.8 and 6.1.1.4'
O O 0.0106 0.0060 'International Tables Vol C Tables 4.2.6.8 and 6.1.1.4'
S S 0.1246 0.1234 'International Tables Vol C Tables 4.2.6.8 and 6.1.1.4'

loop_
_geom_angle_atom_site_label_1
_geom_angle_atom_site_label_2
_geom_angle_atom_site_label_3
_geom_angle
C7 S1 C20 104.20(13)
C9 O1 C21 119.46(19)
C12 N1 N2 115.91(18)
N1 N2 H2 120.0
C22 N2 N1 119.92(18)
C22 N2 H2 120.0
O2 N3 C23 119.4(2)
O3 N3 O2 122.1(2)
O3 N3 C23 118.5(2)
O4 N4 C25 118.5(3)
O5 N4 O4 123.9(3)
O5 N4 C25 117.6(3)
C2 C1 H1 119.4
C2 C1 C6 121.3(2)
C6 C1 H1 119.4
C1 C2 H2A 119.1
C1 C2 C3 121.8(2)
C3 C2 H2A 119.1
C2 C3 C19 120.1(3)
C4 C3 C2 118.1(2)
C4 C3 C19 121.8(2)
C3 C4 H4 118.6
C3 C4 C5 122.8(2)
C5 C4 H4 118.6
C4 C5 C6 117.5(2)
C10 C5 C4 121.8(2)
C10 C5 C6 120.6(2)
C1 C6 C5 118.6(2)
C1 C6 C7 122.9(2)
C5 C6 C7 118.5(2)
C6 C7 S1 116.88(18)
C8 C7 S1 123.03(19)
C8 C7 C6 120.1(2)
C7 C8 H8 119.6
C7 C8 C9 120.8(2)
C9 C8 H8 119.6
O1 C9 C8 121.9(2)
O1 C9 C10 116.47(19)
C10 C9 C8 121.6(2)
C5 C10 C11 121.5(2)
C9 C10 C5 118.35(19)
C9 C10 C11 120.1(2)
C10 C11 H11A 108.6
C10 C11 H11B 108.6
H11A C11 H11B 107.6
C12 C11 C10 114.74(18)
C12 C11 H11A 108.6
C12 C11 H11B 108.6
N1 C12 C11 116.53(19)
N1 C12 C13 124.88(19)
C13 C12 C11 118.51(18)
C14 C13 C12 121.5(2)
C14 C13 C18 118.4(2)
C18 C13 C12 120.2(2)
C13 C14 H14 119.6
C13 C14 C15 120.7(3)
C15 C14 H14 119.6
C14 C15 H15 119.9
C16 C15 C14 120.2(3)
C16 C15 H15 119.9
C15 C16 H16 120.0
C15 C16 C17 120.0(3)
C17 C16 H16 120.0
C16 C17 H17 120.0
C16 C17 C18 120.0(3)
C18 C17 H17 120.0
C13 C18 C17 120.7(3)
C13 C18 H18 119.7
C17 C18 H18 119.7
C3 C19 H19A 109.5
C3 C19 H19B 109.5
C3 C19 H19C 109.5
H19A C19 H19B 109.5
H19A C19 H19C 109.5
H19B C19 H19C 109.5
S1 C20 H20A 109.5
S1 C20 H20B 109.5
S1 C20 H20C 109.5
H20A C20 H20B 109.5
H20A C20 H20C 109.5
H20B C20 H20C 109.5
O1 C21 H21A 109.5
O1 C21 H21B 109.5
O1 C21 H21C 109.5
H21A C21 H21B 109.5
H21A C21 H21C 109.5
H21B C21 H21C 109.5
N2 C22 C23 122.7(2)
N2 C22 C27 120.5(2)
C27 C22 C23 116.9(2)
C22 C23 N3 121.6(2)
C24 C23 N3 117.1(2)
C24 C23 C22 121.3(2)
C23 C24 H24 120.3
C25 C24 C23 119.3(2)
C25 C24 H24 120.3
C24 C25 N4 119.2(3)
C24 C25 C26 121.5(2)
C26 C25 N4 119.4(3)
C25 C26 H26 120.3
C27 C26 C25 119.5(2)
C27 C26 H26 120.3
C22 C27 H27 119.2
C26 C27 C22 121.6(2)
C26 C27 H27 119.2

loop_
_geom_bond_atom_site_label_1
_geom_bond_atom_site_label_2
_geom_bond_distance
S1 C7 1.770(2)
S1 C20 1.787(3)
O1 C9 1.363(3)
O1 C21 1.410(3)
O2 N3 1.235(3)
O3 N3 1.220(2)
O4 N4 1.226(3)
O5 N4 1.214(3)
N1 N2 1.381(2)
N1 C12 1.283(2)
N2 H2 0.8600
N2 C22 1.359(3)
N3 C23 1.452(3)
N4 C25 1.460(3)
C1 H1 0.9300
C1 C2 1.354(4)
C1 C6 1.408(3)
C2 H2A 0.9300
C2 C3 1.401(4)
C3 C4 1.368(3)
C3 C19 1.509(4)
C4 H4 0.9300
C4 C5 1.420(3)
C5 C6 1.427(3)
C5 C10 1.419(3)
C6 C7 1.429(3)
C7 C8 1.360(3)
C8 H8 0.9300
C8 C9 1.413(3)
C9 C10 1.376(3)
C10 C11 1.512(3)
C11 H11A 0.9700
C11 H11B 0.9700
C11 C12 1.501(3)
C12 C13 1.484(3)
C13 C14 1.367(3)
C13 C18 1.376(3)
C14 H14 0.9300
C14 C15 1.383(4)
C15 H15 0.9300
C15 C16 1.353(5)
C16 H16 0.9300
C16 C17 1.361(5)
C17 H17 0.9300
C17 C18 1.380(4)
C18 H18 0.9300
C19 H19A 0.9600
C19 H19B 0.9600
C19 H19C 0.9600
C20 H20A 0.9600
C20 H20B 0.9600
C20 H20C 0.9600
C21 H21A 0.9600
C21 H21B 0.9600
C21 H21C 0.9600
C22 C23 1.407(3)
C22 C27 1.405(3)
C23 C24 1.384(3)
C24 H24 0.9300
C24 C25 1.359(4)
C25 C26 1.380(3)
C26 H26 0.9300
C26 C27 1.366(3)
C27 H27 0.9300

loop_
_geom_torsion_atom_site_label_1
_geom_torsion_atom_site_label_2
_geom_torsion_atom_site_label_3
_geom_torsion_atom_site_label_4
_geom_torsion
S1 C7 C8 C9 -179.82(16)
O1 C9 C10 C5 178.54(18)
O1 C9 C10 C11 -0.3(3)
O2 N3 C23 C22 -2.5(3)
O2 N3 C23 C24 177.4(2)
O3 N3 C23 C22 178.33(19)
O3 N3 C23 C24 -1.7(3)
O4 N4 C25 C24 5.2(3)
O4 N4 C25 C26 -176.1(2)
O5 N4 C25 C24 -174.2(2)
O5 N4 C25 C26 4.5(4)
N1 N2 C22 C23 -171.02(18)
N1 N2 C22 C27 9.6(3)
N1 C12 C13 C14 -116.9(3)
N1 C12 C13 C18 65.3(3)
N2 N1 C12 C11 -171.86(18)
N2 N1 C12 C13 5.0(3)
N2 C22 C23 N3 1.6(3)
N2 C22 C23 C24 -178.3(2)
N2 C22 C27 C26 177.8(2)
N3 C23 C24 C25 179.9(2)
N4 C25 C26 C27 -178.8(2)
C1 C2 C3 C4 -0.7(4)
C1 C2 C3 C19 177.5(2)
C1 C6 C7 S1 -2.8(3)
C1 C6 C7 C8 178.1(2)
C2 C1 C6 C5 0.4(3)
C2 C1 C6 C7 -177.4(2)
C2 C3 C4 C5 1.9(3)
C3 C4 C5 C6 -1.9(3)
C3 C4 C5 C10 176.7(2)
C4 C5 C6 C1 0.7(3)
C4 C5 C6 C7 178.60(19)
C4 C5 C10 C9 -178.4(2)
C4 C5 C10 C11 0.4(3)
C5 C6 C7 S1 179.48(15)
C5 C6 C7 C8 0.3(3)
C5 C10 C11 C12 75.2(3)
C6 C1 C2 C3 -0.4(4)
C6 C5 C10 C9 0.2(3)
C6 C5 C10 C11 179.02(19)
C6 C7 C8 C9 -0.7(3)
C7 C8 C9 O1 -178.2(2)
C7 C8 C9 C10 0.9(3)
C8 C9 C10 C5 -0.6(3)
C8 C9 C10 C11 -179.44(19)
C9 C10 C11 C12 -106.0(2)
C10 C5 C6 C1 -177.90(19)
C10 C5 C6 C7 0.0(3)
C10 C11 C12 N1 -145.1(2)
C10 C11 C12 C13 37.9(3)
C11 C12 C13 C14 59.9(3)
C11 C12 C13 C18 -117.9(2)
C12 N1 N2 C22 175.77(19)
C12 C13 C14 C15 -178.3(2)
C12 C13 C18 C17 176.5(2)
C13 C14 C15 C16 1.8(5)
C14 C13 C18 C17 -1.3(4)
C14 C15 C16 C17 -1.2(5)
C15 C16 C17 C18 -0.6(5)
C16 C17 C18 C13 1.8(5)
C18 C13 C14 C15 -0.5(4)
C19 C3 C4 C5 -176.3(2)
C20 S1 C7 C6 168.58(17)
C20 S1 C7 C8 -12.3(2)
C21 O1 C9 C8 -13.5(3)
C21 O1 C9 C10 167.3(2)
C22 C23 C24 C25 -0.1(3)
C23 C22 C27 C26 -1.6(3)
C23 C24 C25 N4 178.3(2)
C23 C24 C25 C26 -0.4(3)
C24 C25 C26 C27 -0.1(4)
C25 C26 C27 C22 1.2(3)
C27 C22 C23 N3 -178.95(19)
C27 C22 C23 C24 1.1(3)
